data_2224547
loop_
_publ_author_name
'Choi, Hong Dae'
'Seo, Pil Ja'
'Kim, Byung Ki'
'Son, Byeng Wha'
'Lee, Uk'

_publ_section_title
;
 7-Bromo-1-(4-chlorophenylsulfanyl)-2-phenylnaphtho[2,1-<i>b</i>]furan
;
_journal_coeditor_code BG2314
_journal_issue 1
_journal_name_full 'Acta Crystallographica Section E'
_journal_page_first o173
_journal_paper_doi 10.1107/S1600536809052945
_journal_volume 66
_journal_year 2010
_chemical_formula_iupac 'C24 H14 Br Cl O S'
_chemical_formula_moiety 'C24 H14 Br Cl O S'
_chemical_formula_sum 'C24 H14 Br Cl O S'
_chemical_formula_weight 465.77
_chemical_name_systematic
;
7-Bromo-1-(4-chlorophenylsulfanyl)-2-phenylnaphtho[2,1-<i>b</i>]furan
;
_space_group_IT_number 2
_symmetry_cell_setting triclinic
_symmetry_space_group_name_Hall '-P 1'
_symmetry_space_group_name_H-M 'P -1'
_atom_sites_solution_hydrogens geom
_atom_sites_solution_primary direct
_atom_sites_solution_secondary difmap
_cell_angle_alpha 93.530(2)
_cell_angle_beta 99.317(2)
_cell_angle_gamma 90.342(2)
_cell_formula_units_Z 2
_cell_length_a 8.2479(3)
_cell_length_b 8.3136(4)
_cell_length_c 13.9805(6)
_cell_measurement_reflns_used 2528
_cell_measurement_temperature 173(2)
_cell_measurement_theta_max 25.70
_cell_measurement_theta_min 2.30
_cell_volume 944.07(7)
_computing_cell_refinement 'SAINT (Bruker, 2009)'
_computing_data_collection 'APEX2 (Bruker, 2009)'
_computing_data_reduction 'SAINT (Bruker, 2009)'
_computing_molecular_graphics 'ORTEP-3 (Farrugia, 1997) and DIAMOND (Brandenburg, 1998)'
_computing_publication_material 'SHELXL97 (Sheldrick, 2008)'
_computing_structure_refinement 'SHELXL97 (Sheldrick, 2008)'
_computing_structure_solution 'SHELXS97 (Sheldrick, 2008)'
_diffrn_ambient_temperature 173(2)
_diffrn_detector_area_resol_mean 10.0
_diffrn_measured_fraction_theta_full 0.995
_diffrn_measured_fraction_theta_max 0.995
_diffrn_measurement_device_type 'Bruker SMART APEXII CCD'
_diffrn_measurement_method '\f and \w scans'
_diffrn_radiation_monochromator HELIOS
_diffrn_radiation_source 'Rotating Anode'
_diffrn_radiation_type MoK\a
_diffrn_radiation_wavelength 0.71073
_diffrn_reflns_av_R_equivalents 0.0244
_diffrn_reflns_av_sigmaI/netI 0.0212
_diffrn_reflns_limit_h_max 10
_diffrn_reflns_limit_h_min -10
_diffrn_reflns_limit_k_max 10
_diffrn_reflns_limit_k_min -10
_diffrn_reflns_limit_l_max 18
_diffrn_reflns_limit_l_min -18
_diffrn_reflns_number 16830
_diffrn_reflns_theta_full 27.59
_diffrn_reflns_theta_max 27.59
_diffrn_reflns_theta_min 1.48
_exptl_absorpt_coefficient_mu 2.442
_exptl_absorpt_correction_T_max 0.887
_exptl_absorpt_correction_T_min 0.560
_exptl_absorpt_correction_type multi-scan
_exptl_absorpt_process_details '(SADABS; Bruker, 2009)'
_exptl_crystal_colour colourless
_exptl_crystal_density_diffrn 1.639
_exptl_crystal_density_method 'not measured'
_exptl_crystal_description block
_exptl_crystal_F_000 468
_exptl_crystal_size_max 0.40
_exptl_crystal_size_mid 0.20
_exptl_crystal_size_min 0.05
_refine_diff_density_max 0.373
_refine_diff_density_min -0.332
_refine_ls_extinction_method none
_refine_ls_goodness_of_fit_ref 1.047
_refine_ls_hydrogen_treatment constr
_refine_ls_matrix_type full
_refine_ls_number_parameters 253
_refine_ls_number_reflns 4364
_refine_ls_number_restraints 0
_refine_ls_restrained_S_all 1.047
_refine_ls_R_factor_all 0.0311
_refine_ls_R_factor_gt 0.0260
_refine_ls_shift/su_max_lt 0.001
_refine_ls_shift/su_mean 0.000
_refine_ls_structure_factor_coef Fsqd
_refine_ls_weighting_details 'calc w=1/[\s^2^(Fo^2^)+(0.0368P)^2^+0.2823P] where P=(Fo^2^+2Fc^2^)/3'
_refine_ls_weighting_scheme calc
_refine_ls_wR_factor_gt 0.0656
_refine_ls_wR_factor_ref 0.0679
_reflns_number_gt 3912
_reflns_number_total 4364
_reflns_threshold_expression I>2\s(I)
_cod_data_source_file bg2314.cif
_cod_data_source_block I
_cod_original_sg_symbol_Hall -p_1
_cod_database_code 2224547
_cod_database_fobs_code 2224547

loop_
_symmetry_equiv_pos_as_xyz
'x, y, z'
'-x, -y, -z'

loop_
_atom_site_type_symbol
_atom_site_label
_atom_site_fract_x
_atom_site_fract_y
_atom_site_fract_z
_atom_site_U_iso_or_equiv
_atom_site_adp_type
_atom_site_calc_flag
_atom_site_refinement_flags
_atom_site_occupancy
_atom_site_disorder_assembly
_atom_site_disorder_group
Br Br 0.16900(2) -0.00651(2) 0.696104(13) 0.03934(7) Uani d . 1 . .
S S 0.32781(5) 0.41585(5) 0.26003(3) 0.02372(9) Uani d . 1 . .
Cl Cl 0.23890(5) -0.23943(5) 0.00792(3) 0.03551(11) Uani d . 1 . .
O O 0.79044(13) 0.43650(13) 0.39137(8) 0.0236(2) Uani d . 1 . .
C C1 0.52090(18) 0.40291(18) 0.33320(11) 0.0215(3) Uani d . 1 . .
C C2 0.55319(19) 0.33416(17) 0.42666(11) 0.0220(3) Uani d . 1 . .
C C3 0.45931(19) 0.25242(17) 0.48592(11) 0.0226(3) Uani d . 1 . .
C C4 0.2890(2) 0.21797(19) 0.46150(12) 0.0271(3) Uani d . 1 . .
H H4 0.2308 0.2497 0.4015 0.033 Uiso calc R 1 . .
C C6 0.2914(2) 0.09476(19) 0.61175(12) 0.0292(3) Uani d . 1 . .
C C7 0.4563(2) 0.12282(19) 0.63870(12) 0.0286(3) Uani d . 1 . .
H H7 0.5114 0.0886 0.6989 0.034 Uiso calc R 1 . .
C C8 0.5445(2) 0.20304(18) 0.57655(11) 0.0252(3) Uani d . 1 . .
C C9 0.7169(2) 0.2345(2) 0.60430(11) 0.0282(3) Uani d . 1 . .
H H9 0.7712 0.1995 0.6645 0.034 Uiso calc R 1 . .
C C10 0.8055(2) 0.3132(2) 0.54683(11) 0.0267(3) Uani d . 1 . .
H H10 0.9197 0.3355 0.5659 0.032 Uiso calc R 1 . .
C C5 0.2067(2) 0.1400(2) 0.52255(13) 0.0295(3) Uani d . 1 . .
H H5 0.0926 0.1165 0.5047 0.035 Uiso calc R 1 . .
C C11 0.71960(19) 0.35948(18) 0.45816(11) 0.0232(3) Uani d . 1 . .
C C12 0.66752(19) 0.46116(18) 0.31452(11) 0.0225(3) Uani d . 1 . .
C C13 0.72391(19) 0.52879(18) 0.23142(11) 0.0227(3) Uani d . 1 . .
C C14 0.6152(2) 0.5820(2) 0.15241(12) 0.0294(3) Uani d . 1 . .
H H14 0.5004 0.5809 0.1537 0.035 Uiso calc R 1 . .
C C15 0.6734(2) 0.6363(2) 0.07257(12) 0.0304(4) Uani d . 1 . .
H H15 0.5982 0.6708 0.0192 0.037 Uiso calc R 1 . .
C C16 0.8403(2) 0.6409(2) 0.06961(12) 0.0289(3) Uani d . 1 . .
H H16 0.8797 0.6781 0.0146 0.035 Uiso calc R 1 . .
C C17 0.9493(2) 0.5907(2) 0.14774(13) 0.0324(4) Uani d . 1 . .
H H17 1.0641 0.5944 0.1464 0.039 Uiso calc R 1 . .
C C18 0.8923(2) 0.5350(2) 0.22773(12) 0.0281(3) Uani d . 1 . .
H H18 0.9685 0.5007 0.2807 0.034 Uiso calc R 1 . .
C C19 0.30880(19) 0.22538(18) 0.19376(11) 0.0219(3) Uani d . 1 . .
C C20 0.1534(2) 0.1543(2) 0.16982(12) 0.0271(3) Uani d . 1 . .
H H20 0.0622 0.2044 0.1923 0.033 Uiso calc R 1 . .
C C21 0.1313(2) 0.0107(2) 0.11338(12) 0.0295(3) Uani d . 1 . .
H H21 0.0251 -0.0377 0.0965 0.035 Uiso calc R 1 . .
C C22 0.2658(2) -0.06179(19) 0.08176(11) 0.0257(3) Uani d . 1 . .
C C23 0.4219(2) 0.0055(2) 0.10721(11) 0.0255(3) Uani d . 1 . .
H H23 0.5135 -0.0471 0.0868 0.031 Uiso calc R 1 . .
C C24 0.44322(19) 0.15046(19) 0.16274(11) 0.0241(3) Uani d . 1 . .
H H24 0.5496 0.1986 0.1796 0.029 Uiso calc R 1 . .

loop_
_atom_site_aniso_label
_atom_site_aniso_U_11
_atom_site_aniso_U_22
_atom_site_aniso_U_33
_atom_site_aniso_U_12
_atom_site_aniso_U_13
_atom_site_aniso_U_23
Br 0.04043(12) 0.04369(12) 0.03854(11) -0.00180(8) 0.01701(8) 0.01182(8)
S 0.02033(18) 0.02376(19) 0.02618(19) 0.00233(14) 0.00094(14) 0.00188(14)
Cl 0.0318(2) 0.0343(2) 0.0391(2) -0.00495(17) 0.00692(18) -0.01079(17)
O 0.0224(5) 0.0263(6) 0.0215(5) -0.0027(4) 0.0017(4) 0.0017(4)
C1 0.0211(7) 0.0209(7) 0.0220(7) 0.0008(6) 0.0022(6) 0.0002(5)
C2 0.0248(8) 0.0188(7) 0.0218(7) 0.0015(6) 0.0027(6) -0.0015(5)
C3 0.0267(8) 0.0178(7) 0.0235(7) 0.0013(6) 0.0060(6) -0.0014(5)
C4 0.0266(8) 0.0278(8) 0.0269(8) 0.0012(6) 0.0043(6) 0.0025(6)
C6 0.0369(9) 0.0229(8) 0.0310(8) 0.0010(7) 0.0145(7) 0.0022(6)
C7 0.0366(9) 0.0261(8) 0.0244(8) 0.0021(7) 0.0082(7) 0.0027(6)
C8 0.0317(8) 0.0211(7) 0.0233(7) 0.0022(6) 0.0061(6) -0.0002(6)
C9 0.0331(9) 0.0291(8) 0.0211(7) 0.0020(7) 0.0006(6) 0.0015(6)
C10 0.0266(8) 0.0290(8) 0.0226(7) 0.0003(6) -0.0006(6) -0.0008(6)
C5 0.0272(8) 0.0284(8) 0.0343(9) -0.0007(7) 0.0090(7) 0.0020(7)
C11 0.0265(8) 0.0213(7) 0.0215(7) -0.0006(6) 0.0040(6) -0.0010(6)
C12 0.0233(7) 0.0206(7) 0.0222(7) 0.0006(6) 0.0002(6) -0.0008(6)
C13 0.0247(8) 0.0185(7) 0.0247(7) -0.0009(6) 0.0038(6) 0.0002(6)
C14 0.0228(8) 0.0340(9) 0.0319(8) 0.0010(7) 0.0035(7) 0.0073(7)
C15 0.0311(9) 0.0308(9) 0.0289(8) 0.0011(7) 0.0012(7) 0.0086(7)
C16 0.0317(9) 0.0289(8) 0.0272(8) -0.0033(7) 0.0069(7) 0.0057(6)
C17 0.0240(8) 0.0412(10) 0.0325(9) -0.0022(7) 0.0051(7) 0.0056(7)
C18 0.0235(8) 0.0341(9) 0.0260(8) -0.0004(6) 0.0007(6) 0.0048(6)
C19 0.0225(7) 0.0245(7) 0.0185(7) -0.0001(6) 0.0026(6) 0.0036(5)
C20 0.0230(8) 0.0324(9) 0.0267(8) -0.0009(6) 0.0070(6) 0.0007(6)
C21 0.0222(8) 0.0349(9) 0.0307(8) -0.0053(7) 0.0043(6) -0.0019(7)
C22 0.0285(8) 0.0261(8) 0.0223(7) -0.0025(6) 0.0043(6) -0.0003(6)
C23 0.0237(8) 0.0301(8) 0.0232(7) 0.0014(6) 0.0058(6) 0.0021(6)
C24 0.0210(7) 0.0280(8) 0.0230(7) -0.0014(6) 0.0022(6) 0.0029(6)

loop_
_atom_type_symbol
_atom_type_description
_atom_type_scat_dispersion_real
_atom_type_scat_dispersion_imag
_atom_type_scat_source
C C 0.0033 0.0016 'International Tables Vol C Tables 4.2.6.8 and 6.1.1.4'
H H 0.0000 0.0000 'International Tables Vol C Tables 4.2.6.8 and 6.1.1.4'
O O 0.0106 0.0060 'International Tables Vol C Tables 4.2.6.8 and 6.1.1.4'
S S 0.1246 0.1234 'International Tables Vol C Tables 4.2.6.8 and 6.1.1.4'
Cl Cl 0.1484 0.1585 'International Tables Vol C Tables 4.2.6.8 and 6.1.1.4'
Br Br -0.2901 2.4595 'International Tables Vol C Tables 4.2.6.8 and 6.1.1.4'

loop_
_geom_angle_atom_site_label_1
_geom_angle_atom_site_label_2
_geom_angle_atom_site_label_3
_geom_angle_site_symmetry_1
_geom_angle_site_symmetry_3
_geom_angle
_geom_angle_publ_flag
C1 S C19 . . 102.09(7) ?
C11 O C12 . . 106.90(12) ?
C12 C1 C2 . . 107.21(13) ?
C12 C1 S . . 126.72(12) ?
C2 C1 S . . 126.02(12) ?
C11 C2 C3 . . 119.11(14) ?
C11 C2 C1 . . 104.92(14) ?
C3 C2 C1 . . 135.96(14) ?
C4 C3 C2 . . 124.52(14) ?
C4 C3 C8 . . 118.44(15) ?
C2 C3 C8 . . 117.04(14) ?
C5 C4 C3 . . 121.19(15) ?
C5 C4 H4 . . 119.4 ?
C3 C4 H4 . . 119.4 ?
C7 C6 C5 . . 121.77(16) ?
C7 C6 Br . . 120.34(13) ?
C5 C6 Br . . 117.89(13) ?
C6 C7 C8 . . 119.65(15) ?
C6 C7 H7 . . 120.2 ?
C8 C7 H7 . . 120.2 ?
C7 C8 C9 . . 120.21(15) ?
C7 C8 C3 . . 119.26(15) ?
C9 C8 C3 . . 120.53(15) ?
C10 C9 C8 . . 121.84(15) ?
C10 C9 H9 . . 119.1 ?
C8 C9 H9 . . 119.1 ?
C9 C10 C11 . . 116.57(15) ?
C9 C10 H10 . . 121.7 ?
C11 C10 H10 . . 121.7 ?
C4 C5 C6 . . 119.68(16) ?
C4 C5 H5 . . 120.2 ?
C6 C5 H5 . . 120.2 ?
O C11 C2 . . 111.08(13) ?
O C11 C10 . . 124.03(14) ?
C2 C11 C10 . . 124.88(15) ?
C1 C12 O . . 109.87(13) ?
C1 C12 C13 . . 135.35(14) ?
O C12 C13 . . 114.55(13) ?
C18 C13 C14 . . 118.09(15) ?
C18 C13 C12 . . 119.32(14) ?
C14 C13 C12 . . 122.53(14) ?
C15 C14 C13 . . 120.62(15) ?
C15 C14 H14 . . 119.7 ?
C13 C14 H14 . . 119.7 ?
C14 C15 C16 . . 120.68(15) ?
C14 C15 H15 . . 119.7 ?
C16 C15 H15 . . 119.7 ?
C15 C16 C17 . . 119.32(16) ?
C15 C16 H16 . . 120.3 ?
C17 C16 H16 . . 120.3 ?
C18 C17 C16 . . 120.50(16) ?
C18 C17 H17 . . 119.7 ?
C16 C17 H17 . . 119.7 ?
C17 C18 C13 . . 120.78(15) ?
C17 C18 H18 . . 119.6 ?
C13 C18 H18 . . 119.6 ?
C20 C19 C24 . . 120.00(15) ?
C20 C19 S . . 118.20(12) ?
C24 C19 S . . 121.76(12) ?
C21 C20 C19 . . 120.17(15) ?
C21 C20 H20 . . 119.9 ?
C19 C20 H20 . . 119.9 ?
C20 C21 C22 . . 119.34(15) ?
C20 C21 H21 . . 120.3 ?
C22 C21 H21 . . 120.3 ?
C23 C22 C21 . . 121.09(15) ?
C23 C22 Cl . . 119.07(12) ?
C21 C22 Cl . . 119.84(12) ?
C22 C23 C24 . . 119.38(15) ?
C22 C23 H23 . . 120.3 ?
C24 C23 H23 . . 120.3 ?
C23 C24 C19 . . 119.98(14) ?
C23 C24 H24 . . 120.0 ?
C19 C24 H24 . . 120.0 ?

loop_
_geom_bond_atom_site_label_1
_geom_bond_atom_site_label_2
_geom_bond_site_symmetry_2
_geom_bond_distance
_geom_bond_publ_flag
Br C6 . 1.902(2) ?
S C1 . 1.756(2) ?
S C19 . 1.778(2) ?
Cl C22 . 1.741(2) ?
O C11 . 1.367(2) ?
O C12 . 1.379(2) ?
C1 C12 . 1.370(2) ?
C1 C2 . 1.444(2) ?
C2 C11 . 1.383(2) ?
C2 C3 . 1.421(2) ?
C3 C4 . 1.414(2) ?
C3 C8 . 1.431(2) ?
C4 C5 . 1.363(2) ?
C4 H4 . 0.9500 ?
C6 C7 . 1.366(2) ?
C6 C5 . 1.401(2) ?
C7 C8 . 1.414(2) ?
C7 H7 . 0.9500 ?
C8 C9 . 1.430(2) ?
C9 C10 . 1.363(2) ?
C9 H9 . 0.9500 ?
C10 C11 . 1.402(2) ?
C10 H10 . 0.9500 ?
C5 H5 . 0.9500 ?
C12 C13 . 1.461(2) ?
C13 C18 . 1.399(2) ?
C13 C14 . 1.402(2) ?
C14 C15 . 1.383(2) ?
C14 H14 . 0.9500 ?
C15 C16 . 1.384(2) ?
C15 H15 . 0.9500 ?
C16 C17 . 1.385(2) ?
C16 H16 . 0.9500 ?
C17 C18 . 1.385(2) ?
C17 H17 . 0.9500 ?
C18 H18 . 0.9500 ?
C19 C20 . 1.390(2) ?
C19 C24 . 1.391(2) ?
C20 C21 . 1.384(2) ?
C20 H20 . 0.9500 ?
C21 C22 . 1.387(2) ?
C21 H21 . 0.9500 ?
C22 C23 . 1.384(2) ?
C23 C24 . 1.387(2) ?
C23 H23 . 0.9500 ?
C24 H24 . 0.9500 ?

loop_
_geom_torsion_atom_site_label_1
_geom_torsion_atom_site_label_2
_geom_torsion_atom_site_label_3
_geom_torsion_atom_site_label_4
_geom_torsion_site_symmetry_1
_geom_torsion_site_symmetry_2
_geom_torsion_site_symmetry_3
_geom_torsion_site_symmetry_4
_geom_torsion
_geom_torsion_publ_flag
C19 S C1 C12 . . . . 96.64(14) ?
C19 S C1 C2 . . . . -86.08(14) ?
C12 C1 C2 C11 . . . . 1.00(17) ?
S C1 C2 C11 . . . . -176.71(11) ?
C12 C1 C2 C3 . . . . -177.97(16) ?
S C1 C2 C3 . . . . 4.3(3) ?
C11 C2 C3 C4 . . . . -179.42(14) ?
C1 C2 C3 C4 . . . . -0.6(3) ?
C11 C2 C3 C8 . . . . 0.9(2) ?
C1 C2 C3 C8 . . . . 179.78(16) ?
C2 C3 C4 C5 . . . . -179.47(15) ?
C8 C3 C4 C5 . . . . 0.2(2) ?
C5 C6 C7 C8 . . . . 1.5(2) ?
Br C6 C7 C8 . . . . -177.91(11) ?
C6 C7 C8 C9 . . . . 179.43(15) ?
C6 C7 C8 C3 . . . . -0.5(2) ?
C4 C3 C8 C7 . . . . -0.4(2) ?
C2 C3 C8 C7 . . . . 179.30(13) ?
C4 C3 C8 C9 . . . . 179.72(14) ?
C2 C3 C8 C9 . . . . -0.6(2) ?
C7 C8 C9 C10 . . . . -179.19(15) ?
C3 C8 C9 C10 . . . . 0.7(2) ?
C8 C9 C10 C11 . . . . -1.1(2) ?
C3 C4 C5 C6 . . . . 0.8(2) ?
C7 C6 C5 C4 . . . . -1.7(3) ?
Br C6 C5 C4 . . . . 177.73(12) ?
C12 O C11 C2 . . . . -0.27(16) ?
C12 O C11 C10 . . . . 179.87(14) ?
C3 C2 C11 O . . . . 178.73(12) ?
C1 C2 C11 O . . . . -0.45(17) ?
C3 C2 C11 C10 . . . . -1.4(2) ?
C1 C2 C11 C10 . . . . 179.41(14) ?
C9 C10 C11 O . . . . -178.71(14) ?
C9 C10 C11 C2 . . . . 1.5(2) ?
C2 C1 C12 O . . . . -1.22(17) ?
S C1 C12 O . . . . 176.48(10) ?
C2 C1 C12 C13 . . . . 172.70(16) ?
S C1 C12 C13 . . . . -9.6(3) ?
C11 O C12 C1 . . . . 0.94(16) ?
C11 O C12 C13 . . . . -174.37(12) ?
C1 C12 C13 C18 . . . . -162.13(17) ?
O C12 C13 C18 . . . . 11.6(2) ?
C1 C12 C13 C14 . . . . 15.1(3) ?
O C12 C13 C14 . . . . -171.21(14) ?
C18 C13 C14 C15 . . . . 1.2(2) ?
C12 C13 C14 C15 . . . . -176.09(15) ?
C13 C14 C15 C16 . . . . -0.8(3) ?
C14 C15 C16 C17 . . . . -0.1(3) ?
C15 C16 C17 C18 . . . . 0.6(3) ?
C16 C17 C18 C13 . . . . -0.2(3) ?
C14 C13 C18 C17 . . . . -0.7(2) ?
C12 C13 C18 C17 . . . . 176.65(15) ?
C1 S C19 C20 . . . . 145.84(13) ?
C1 S C19 C24 . . . . -36.64(14) ?
C24 C19 C20 C21 . . . . -1.4(2) ?
S C19 C20 C21 . . . . 176.17(13) ?
C19 C20 C21 C22 . . . . 0.5(3) ?
C20 C21 C22 C23 . . . . 1.2(3) ?
C20 C21 C22 Cl . . . . -178.21(13) ?
C21 C22 C23 C24 . . . . -2.0(2) ?
Cl C22 C23 C24 . . . . 177.39(12) ?
C22 C23 C24 C19 . . . . 1.1(2) ?
C20 C19 C24 C23 . . . . 0.6(2) ?
S C19 C24 C23 . . . . -176.92(12) ?

loop_
_cod_related_entry_id
_cod_related_entry_database
_cod_related_entry_code
1 ChemSpider 24744108
